data_4507387
loop_
_publ_author_name
'Sreevidya, Thekku Veedu'
'Cao, Deng-Ke'
'Lavy, Tali'
'Botoshansky, Mark'
'Kaftory, Menahem'

_publ_section_title
;
 Unexpected Molecular Flip in Solid-State Photodimerization
;
_journal_issue 2
_journal_name_full 'Crystal Growth &amp; Design'
_journal_page_first 936
_journal_paper_doi 10.1021/cg3016707
_journal_volume 13
_journal_year 2013
_chemical_formula_moiety 'C30 H22 O2, 2(C6 H7 N O)'
_chemical_formula_sum 'C42 H36 N2 O4'
_chemical_formula_weight 632.73
_chemical_name_common 'Tetraphenylhexadiynediol and Methylpyridone'
_chemical_name_systematic
; 
 1,1,6,6-Tetraphenyl-2,4-hexadiyne-1,6-diol : 6-Methyl-2(1H)-Pyridinone 
;
_space_group_IT_number 2
_symmetry_cell_setting triclinic
_symmetry_space_group_name_Hall '-P 1'
_symmetry_space_group_name_H-M 'P -1'
_atom_sites_solution_hydrogens geom
_atom_sites_solution_primary direct
_atom_sites_solution_secondary difmap
_audit_creation_method SHELXL-97
_cell_angle_alpha 64.31(11)
_cell_angle_beta 80.49(8)
_cell_angle_gamma 68.68(6)
_cell_formula_units_Z 1
_cell_length_a 8.46(2)
_cell_length_b 10.84(3)
_cell_length_c 11.35(3)
_cell_measurement_reflns_used 10382
_cell_measurement_temperature 293(2)
_cell_measurement_theta_max 24.65
_cell_measurement_theta_min 2.29
_cell_volume 874(4)
_computing_cell_refinement 'DENZO HKL2000 (Otwinowski & Minor 1997)'
_computing_data_collection 'Collect (Nonius, 2006)'
_computing_data_reduction 'DENZO HKL2000 (Otwinowski & Minor 1997)'
_computing_molecular_graphics 'Ortep-3 for Windows (Farrugia, 1999)'
_computing_structure_refinement 'SHELXL-97 (Sheldrick, 1997)'
_computing_structure_solution 'SHELXS-97 (Sheldrick, 1990)'
_diffrn_ambient_temperature 293(2)
_diffrn_measured_fraction_theta_full 0.995
_diffrn_measured_fraction_theta_max 0.995
_diffrn_measurement_device_type 'Nonius KappaCCD'
_diffrn_measurement_method 'phi- and omega-scans'
_diffrn_radiation_monochromator graphite
_diffrn_radiation_source 'fine-focus sealed tube'
_diffrn_radiation_type MoK\a
_diffrn_radiation_wavelength 0.71073
_diffrn_reflns_av_R_equivalents 0.049
_diffrn_reflns_av_sigmaI/netI 0.0708
_diffrn_reflns_limit_h_max 9
_diffrn_reflns_limit_h_min 0
_diffrn_reflns_limit_k_max 12
_diffrn_reflns_limit_k_min -11
_diffrn_reflns_limit_l_max 13
_diffrn_reflns_limit_l_min -12
_diffrn_reflns_number 10382
_diffrn_reflns_theta_full 24.65
_diffrn_reflns_theta_max 24.65
_diffrn_reflns_theta_min 2.29
_diffrn_standards_decay_% none
_diffrn_standards_number none
_exptl_absorpt_coefficient_mu 0.077
_exptl_absorpt_correction_type none
_exptl_absorpt_process_details none
_exptl_crystal_colour colorless
_exptl_crystal_density_diffrn 1.202
_exptl_crystal_density_method 'not measured'
_exptl_crystal_description Blocks
_exptl_crystal_F_000 334
_exptl_crystal_size_max 0.46
_exptl_crystal_size_mid 0.28
_exptl_crystal_size_min 0.16
_refine_diff_density_max 0.157
_refine_diff_density_min -0.206
_refine_diff_density_rms 0.046
_refine_ls_extinction_method none
_refine_ls_goodness_of_fit_ref 0.814
_refine_ls_hydrogen_treatment constr
_refine_ls_matrix_type full
_refine_ls_number_parameters 234
_refine_ls_number_reflns 2930
_refine_ls_number_restraints 8
_refine_ls_restrained_S_all 0.816
_refine_ls_R_factor_all 0.0943
_refine_ls_R_factor_gt 0.0513
_refine_ls_shift/su_max 0.003
_refine_ls_shift/su_mean 0.000
_refine_ls_structure_factor_coef Fsqd
_refine_ls_weighting_details 'calc w=1/[\s^2^(Fo^2^)+(0.1290P)^2^+0.0000P] where P=(Fo^2^+2Fc^2^)/3'
_refine_ls_weighting_scheme calc
_refine_ls_wR_factor_gt 0.1643
_refine_ls_wR_factor_ref 0.1822
_reflns_number_gt 1572
_reflns_number_total 2930
_reflns_threshold_expression >2sigma(I)
_cod_data_source_file cg3016707_si_003.cif
_cod_data_source_block I-b-313K
_cod_depositor_comments
;
The following automatic conversions were performed:

'_symmetry_cell_setting' value 'Triclinic' changed to 'triclinic'
according to /home/saulius/struct/CIF-dictionaries/cif_core.dic
dictionary named 'cif_core.dic' version 2.4.2 from 2011-04-26.

Automatic conversion script
Id: cif_fix_values 1891 2012-01-12 08:04:46Z andrius 
;
_cod_original_sg_symbol_H-M P-1
_cod_database_code 4507387

loop_
_symmetry_equiv_pos_as_xyz
'x, y, z'
'-x, -y, -z'

loop_
_atom_site_label
_atom_site_type_symbol
_atom_site_fract_x
_atom_site_fract_y
_atom_site_fract_z
_atom_site_U_iso_or_equiv
_atom_site_adp_type
_atom_site_occupancy
_atom_site_symmetry_multiplicity
_atom_site_calc_flag
_atom_site_refinement_flags
O1 O 0.1557(2) 0.77448(19) 0.66584(17) 0.0682(6) Uani 1 1 d .
H1O1 H 0.2319 0.6994 0.6706 0.102 Uiso 1 1 calc R
C1 C 0.0277(3) 0.5565(3) 0.9580(3) 0.0529(6) Uani 1 1 d .
C2 C 0.0775(3) 0.6541(3) 0.8850(2) 0.0525(6) Uani 1 1 d .
C3 C 0.1278(3) 0.7798(2) 0.7914(2) 0.0497(6) Uani 1 1 d .
C4 C 0.2859(3) 0.7849(3) 0.8356(3) 0.0574(7) Uani 1 1 d .
C5 C 0.3476(4) 0.8973(3) 0.7579(4) 0.0885(10) Uani 1 1 d .
H5 H 0.2930 0.9669 0.6802 0.106 Uiso 1 1 calc R
C6 C 0.4876(5) 0.9078(5) 0.7932(6) 0.1243(17) Uani 1 1 d .
H6 H 0.5263 0.9849 0.7406 0.149 Uiso 1 1 calc R
C7 C 0.5708(4) 0.8039(6) 0.9070(6) 0.1255(18) Uani 1 1 d .
H7 H 0.6674 0.8097 0.9304 0.151 Uiso 1 1 calc R
C8 C 0.5123(4) 0.6933(4) 0.9849(4) 0.0964(12) Uani 1 1 d .
H8 H 0.5676 0.6241 1.0624 0.116 Uiso 1 1 calc R
C9 C 0.3708(3) 0.6830(3) 0.9494(3) 0.0675(8) Uani 1 1 d .
H9 H 0.3322 0.6061 1.0030 0.081 Uiso 1 1 calc R
C10 C -0.0221(3) 0.9180(2) 0.7804(2) 0.0485(6) Uani 1 1 d .
C11 C -0.1007(3) 1.0171(3) 0.6648(3) 0.0679(8) Uani 1 1 d .
H11 H -0.0665 1.0008 0.5891 0.081 Uiso 1 1 calc R
C12 C -0.2329(3) 1.1437(3) 0.6597(3) 0.0788(9) Uani 1 1 d .
H12 H -0.2858 1.2107 0.5806 0.095 Uiso 1 1 calc R
C13 C -0.2840(3) 1.1689(3) 0.7691(4) 0.0749(9) Uani 1 1 d .
H13 H -0.3709 1.2532 0.7652 0.090 Uiso 1 1 calc R
C14 C -0.2057(3) 1.0680(3) 0.8868(3) 0.0767(9) Uani 1 1 d .
H14 H -0.2405 1.0842 0.9625 0.092 Uiso 1 1 calc R
C15 C -0.0762(3) 0.9437(3) 0.8919(3) 0.0627(7) Uani 1 1 d .
H15 H -0.0245 0.8763 0.9713 0.075 Uiso 1 1 calc R
O2A O 0.4613(3) 0.5518(3) 0.6342(2) 0.0707(8) Uani 0.777(4) 1 d P
N1 N 0.6578(3) 0.5906(2) 0.4749(2) 0.0692(7) Uani 1 1 d D
H1NA H 0.6171 0.5525 0.4402 0.083 Uiso 0.777(4) 1 d PR
C16A C 0.5866(4) 0.5944(4) 0.5892(4) 0.0628(10) Uani 0.777(4) 1 d P
C17A C 0.6722(4) 0.6448(4) 0.6518(4) 0.0946(11) Uani 1 1 d .
H17A H 0.6366 0.6436 0.7345 0.114 Uiso 0.777(4) 1 d PR
C18A C 0.7963(5) 0.6955(5) 0.5890(6) 0.1023(16) Uani 0.777(4) 1 d P
H18A H 0.8486 0.7292 0.6285 0.123 Uiso 0.777(4) 1 d PR
C19 C 0.8596(4) 0.6950(4) 0.4602(4) 0.0957(11) Uani 1 1 d D
H19A H 0.9490 0.7295 0.4173 0.115 Uiso 0.777(4) 1 d PR
C20A C 0.7834(4) 0.6458(4) 0.4074(4) 0.0777(13) Uani 0.777(4) 1 d P
C22A C 0.8305(4) 0.6349(5) 0.2795(4) 0.1136(13) Uani 1 1 d .
H22A H 0.9330 0.6591 0.2472 0.136 Uiso 0.777(4) 1 d PR
H22B H 0.7406 0.7028 0.2190 0.136 Uiso 0.777(4) 1 d PR
H22C H 0.8491 0.5383 0.2886 0.136 Uiso 0.777(4) 1 d PR
H1NB H 0.5572 0.5902 0.5022 0.136 Uiso 0.22 1 d P
H22D H 0.5976 0.5878 0.6852 0.136 Uiso 0.22 1 d P
H22E H 0.6077 0.7456 0.6265 0.136 Uiso 0.22 1 d P
H22F H 0.7579 0.6130 0.7095 0.136 Uiso 0.22 1 d P
H19B H 0.9019 0.7461 0.4859 0.136 Uiso 0.22 1 d P
H17B H 0.8500 0.6539 0.1867 0.136 Uiso 0.22 1 d P
O2B O 0.6203(12) 0.4819(9) 0.3591(8) 0.063(3) Uiso 0.223(4) 1 d PD
C16B C 0.7016(13) 0.5496(12) 0.3756(9) 0.060(3) Uiso 0.223(4) 1 d PD
C18B C 0.897(2) 0.6812(17) 0.3337(11) 0.098(5) Uiso 0.223(4) 1 d PD
H18B H 0.9930 0.7060 0.2911 0.118 Uiso 0.223(4) 1 d PR
C20B C 0.7461(14) 0.6345(14) 0.5321(10) 0.080(4) Uiso 0.223(4) 1 d PD

loop_
_atom_site_aniso_label
_atom_site_aniso_U_11
_atom_site_aniso_U_22
_atom_site_aniso_U_33
_atom_site_aniso_U_23
_atom_site_aniso_U_13
_atom_site_aniso_U_12
O1 0.0710(11) 0.0636(12) 0.0605(12) -0.0278(10) 0.0086(9) -0.0125(9)
C1 0.0471(12) 0.0455(14) 0.0657(16) -0.0221(12) 0.0011(11) -0.0160(11)
C2 0.0448(13) 0.0465(15) 0.0641(16) -0.0221(13) -0.0022(11) -0.0126(11)
C3 0.0466(12) 0.0433(14) 0.0550(15) -0.0179(12) 0.0049(10) -0.0149(11)
C4 0.0453(13) 0.0450(15) 0.0855(19) -0.0339(14) 0.0115(12) -0.0148(11)
C5 0.0667(18) 0.0658(19) 0.132(3) -0.0357(19) 0.0173(17) -0.0334(15)
C6 0.068(2) 0.097(3) 0.240(6) -0.093(4) 0.038(3) -0.049(2)
C7 0.0472(19) 0.124(4) 0.263(6) -0.140(4) 0.010(3) -0.020(2)
C8 0.0554(17) 0.099(3) 0.164(3) -0.092(3) -0.0234(19) 0.0003(17)
C9 0.0462(14) 0.0593(17) 0.104(2) -0.0458(17) -0.0088(14) -0.0054(12)
C10 0.0397(11) 0.0441(14) 0.0567(16) -0.0160(12) 0.0033(10) -0.0154(10)
C11 0.0582(15) 0.0652(19) 0.0578(17) -0.0149(14) 0.0053(12) -0.0107(14)
C12 0.0617(16) 0.0601(19) 0.075(2) -0.0048(16) -0.0007(14) -0.0045(14)
C13 0.0529(15) 0.0530(18) 0.105(3) -0.0292(18) -0.0041(16) -0.0045(13)
C14 0.0674(17) 0.072(2) 0.100(2) -0.0541(19) -0.0025(16) -0.0092(16)
C15 0.0540(14) 0.0571(17) 0.0722(19) -0.0292(14) -0.0096(12) -0.0055(12)
O2A 0.0555(16) 0.0731(18) 0.0875(19) -0.0398(14) 0.0063(12) -0.0198(13)
N1 0.0588(13) 0.0682(16) 0.0900(18) -0.0406(14) 0.0044(12) -0.0229(11)
C16A 0.0532(19) 0.057(2) 0.073(3) -0.0295(18) -0.0016(17) -0.0077(16)
C17A 0.088(2) 0.104(3) 0.117(3) -0.068(2) -0.002(2) -0.030(2)
C18A 0.089(3) 0.092(3) 0.151(5) -0.064(3) -0.016(3) -0.033(3)
C19 0.081(2) 0.082(2) 0.130(3) -0.043(2) 0.005(2) -0.0362(19)
C20A 0.056(2) 0.068(3) 0.100(3) -0.027(2) 0.005(2) -0.0201(18)
C22A 0.087(2) 0.143(4) 0.094(3) -0.041(3) 0.017(2) -0.036(2)

loop_
_atom_type_symbol
_atom_type_description
_atom_type_scat_dispersion_real
_atom_type_scat_dispersion_imag
_atom_type_scat_source
C C 0.0033 0.0016 'International Tables Vol C Tables 4.2.6.8 and 6.1.1.4'
H H 0.0000 0.0000 'International Tables Vol C Tables 4.2.6.8 and 6.1.1.4'
N N 0.0061 0.0033 'International Tables Vol C Tables 4.2.6.8 and 6.1.1.4'
O O 0.0106 0.0060 'International Tables Vol C Tables 4.2.6.8 and 6.1.1.4'

loop_
_geom_angle_atom_site_label_1
_geom_angle_atom_site_label_2
_geom_angle_atom_site_label_3
_geom_angle
_geom_angle_site_symmetry_1
_geom_angle_site_symmetry_3
C3 O1 H1O1 109.5 . .
C2 C1 C1 179.4(3) . 2_567
C1 C2 C3 176.3(2) . .
O1 C3 C2 109.0(3) . .
O1 C3 C4 110.6(2) . .
C2 C3 C4 112.2(2) . .
O1 C3 C10 108.0(2) . .
C2 C3 C10 107.6(3) . .
C4 C3 C10 109.4(3) . .
C9 C4 C5 117.9(3) . .
C9 C4 C3 123.4(3) . .
C5 C4 C3 118.7(3) . .
C6 C5 C4 121.2(4) . .
C6 C5 H5 119.4 . .
C4 C5 H5 119.4 . .
C7 C6 C5 119.8(4) . .
C7 C6 H6 120.1 . .
C5 C6 H6 120.1 . .
C8 C7 C6 120.1(4) . .
C8 C7 H7 120.0 . .
C6 C7 H7 120.0 . .
C7 C8 C9 120.1(4) . .
C7 C8 H8 119.9 . .
C9 C8 H8 119.9 . .
C4 C9 C8 121.0(3) . .
C4 C9 H9 119.5 . .
C8 C9 H9 119.5 . .
C11 C10 C15 118.9(3) . .
C11 C10 C3 122.7(3) . .
C15 C10 C3 118.4(2) . .
C10 C11 C12 120.2(3) . .
C10 C11 H11 119.9 . .
C12 C11 H11 119.9 . .
C13 C12 C11 120.5(3) . .
C13 C12 H12 119.7 . .
C11 C12 H12 119.7 . .
C12 C13 C14 119.4(3) . .
C12 C13 H13 120.3 . .
C14 C13 H13 120.3 . .
C13 C14 C15 120.1(3) . .
C13 C14 H14 120.0 . .
C15 C14 H14 120.0 . .
C10 C15 C14 120.8(3) . .
C10 C15 H15 119.6 . .
C14 C15 H15 119.6 . .
O2B O2A C16A 160.5(7) 2_666 .
C16B N1 C16A 158.9(5) . .
C16B N1 C20B 130.0(6) . .
C16A N1 C20B 68.0(5) . .
C16B N1 C20A 73.7(5) . .
C16A N1 C20A 126.6(3) . .
C20B N1 C20A 59.4(5) . .
C16B N1 H1NA 44.3 . .
C16A N1 H1NA 116.2 . .
C20B N1 H1NA 171.1 . .
C20A N1 H1NA 117.2 . .
C16B N1 H1NB 110.8 . .
C16A N1 H1NB 53.2 . .
C20B N1 H1NB 119.2 . .
C20A N1 H1NB 158.0 . .
H1NA N1 H1NB 67.3 . .
O2A C16A N1 119.8(3) . .
O2A C16A C17A 126.0(4) . .
N1 C16A C17A 114.2(3) . .
O2A C16A C20B 175.1(6) . .
N1 C16A C20B 56.8(4) . .
C17A C16A C20B 57.4(4) . .
O2A C16A H1NB 82.4 . .
N1 C16A H1NB 39.4 . .
C17A C16A H1NB 150.0 . .
C20B C16A H1NB 95.0 . .
O2A C16A H22D 86.4 . .
N1 C16A H22D 150.3 . .
C17A C16A H22D 41.3 . .
C20B C16A H22D 96.0 . .
H1NB C16A H22D 168.7 . .
C18A C17A C16A 119.4(4) . .
C18A C17A C20B 56.3(4) . .
C16A C17A C20B 63.7(4) . .
C18A C17A H17A 120.8 . .
C16A C17A H17A 119.8 . .
C20B C17A H17A 173.0 . .
C18A C17A H22D 162.6 . .
C16A C17A H22D 47.7 . .
C20B C17A H22D 108.1 . .
H17A C17A H22D 73.6 . .
C18A C17A H22E 83.2 . .
C16A C17A H22E 104.4 . .
C20B C17A H22E 104.3 . .
H17A C17A H22E 81.1 . .
H22D C17A H22E 110.1 . .
C18A C17A H22F 70.4 . .
C16A C17A H22F 142.5 . .
C20B C17A H22F 108.9 . .
H17A C17A H22F 64.5 . .
H22D C17A H22F 112.2 . .
H22E C17A H22F 112.9 . .
C20B C18A C17A 66.1(5) . .
C20B C18A C19 56.5(5) . .
C17A C18A C19 122.4(4) . .
C20B C18A H18A 171.1 . .
C17A C18A H18A 119.0 . .
C19 C18A H18A 118.6 . .
C20B C18A H22F 94.6 . .
C17A C18A H22F 40.7 . .
C19 C18A H22F 143.4 . .
H18A C18A H22F 86.5 . .
C20B C18A H19B 93.7 . .
C17A C18A H19B 158.6 . .
C19 C18A H19B 37.2 . .
H18A C18A H19B 82.0 . .
H22F C18A H19B 156.2 . .
C20A C19 C20B 62.2(5) . .
C20A C19 C18A 116.9(4) . .
C20B C19 C18A 55.3(5) . .
C20A C19 C18B 51.7(6) . .
C20B C19 C18B 113.5(7) . .
C18A C19 C18B 168.7(6) . .
C20A C19 H19A 121.4 . .
C20B C19 H19A 173.2 . .
C18A C19 H19A 121.7 . .
C18B C19 H19A 69.6 . .
C20A C19 H19B 169.3 . .
C20B C19 H19B 121.4 . .
C18A C19 H19B 66.2 . .
C18B C19 H19B 125.0 . .
H19A C19 H19B 56.4 . .
C18B C20A C19 71.2(6) . .
C18B C20A C20B 130.0(7) . .
C19 C20A C20B 59.4(4) . .
C18B C20A N1 168.2(7) . .
C19 C20A N1 119.9(4) . .
C20B C20A N1 60.6(4) . .
C18B C20A C22A 53.5(6) . .
C19 C20A C22A 124.7(4) . .
C20B C20A C22A 171.7(6) . .
N1 C20A C22A 115.2(4) . .
C18B C20A C16B 116.0(7) . .
C19 C20A C16B 165.8(5) . .
C20B C20A C16B 110.7(5) . .
N1 C20A C16B 52.2(3) . .
C22A C20A C16B 63.7(4) . .
C18B C22A C20A 52.6(6) . .
C18B C22A C16B 113.7(7) . .
C20A C22A C16B 62.2(3) . .
C18B C22A H22A 57.0 . .
C20A C22A H22A 109.2 . .
C16B C22A H22A 160.0 . .
C18B C22A H22B 118.4 . .
C20A C22A H22B 108.7 . .
C16B C22A H22B 90.9 . .
H22A C22A H22B 109.1 . .
C18B C22A H22C 131.6 . .
C20A C22A H22C 110.5 . .
C16B C22A H22C 61.8 . .
H22A C22A H22C 109.4 . .
H22B C22A H22C 110.0 . .
C18B C22A H17B 121.6 . .
C20A C22A H17B 165.8 . .
C16B C22A H17B 124.7 . .
H22A C22A H17B 68.3 . .
H22B C22A H17B 61.1 . .
H22C C22A H17B 83.0 . .
O2A O2B C16B 159.4(11) 2_666 .
O2A O2B H1NA 119.3 2_666 .
C16B O2B H1NA 40.4 . .
O2B C16B N1 118.7(8) . .
O2B C16B C20A 172.1(8) . .
N1 C16B C20A 54.1(4) . .
O2B C16B C22A 132.2(7) . .
N1 C16B C22A 107.5(6) . .
C20A C16B C22A 54.1(4) . .
O2B C16B H1NA 79.4 . .
N1 C16B H1NA 39.6 . .
C20A C16B H1NA 93.1 . .
C22A C16B H1NA 143.4 . .
O2B C16B H22C 105.4 . .
N1 C16B H22C 134.7 . .
C20A C16B H22C 82.3 . .
C22A C16B H22C 35.5 . .
H1NA C16B H22C 172.4 . .
C20A C18B C22A 74.0(9) . .
C20A C18B C19 57.0(5) . .
C22A C18B C19 131.0(10) . .
C20A C18B H19A 94.3 . .
C22A C18B H19A 168.2 . .
C19 C18B H19A 37.3 . .
C20A C18B H22A 122.0 . .
C22A C18B H22A 48.5 . .
C19 C18B H22A 173.8 . .
H19A C18B H22A 143.2 . .
C20A C18B H18B 169.6 . .
C22A C18B H18B 115.6 . .
C19 C18B H18B 113.3 . .
H19A C18B H18B 76.2 . .
H22A C18B H18B 67.2 . .
C18A C20B C19 68.2(5) . .
C18A C20B C20A 126.0(7) . .
C19 C20B C20A 58.4(4) . .
C18A C20B N1 167.2(11) . .
C19 C20B N1 118.3(7) . .
C20A C20B N1 60.0(4) . .
C18A C20B C17A 57.5(5) . .
C19 C20B C17A 125.4(7) . .
C20A C20B C17A 167.6(11) . .
N1 C20B C17A 114.1(6) . .
C18A C20B C16A 115.9(8) . .
C19 C20B C16A 166.3(10) . .
C20A C20B C16A 114.4(6) . .
N1 C20B C16A 55.1(4) . .
C17A C20B C16A 59.0(4) . .

loop_
_geom_bond_atom_site_label_1
_geom_bond_atom_site_label_2
_geom_bond_distance
_geom_bond_site_symmetry_2
O1 C3 1.429(4) .
O1 H1O1 0.8200 .
C1 C2 1.197(4) .
C1 C1 1.374(6) 2_567
C2 C3 1.478(5) .
C3 C4 1.530(5) .
C3 C10 1.541(5) .
C4 C9 1.377(5) .
C4 C5 1.383(5) .
C5 C6 1.368(6) .
C5 H5 0.9300 .
C6 C7 1.377(7) .
C6 H6 0.9300 .
C7 C8 1.354(6) .
C7 H7 0.9300 .
C8 C9 1.379(5) .
C8 H8 0.9300 .
C9 H9 0.9300 .
C10 C11 1.365(5) .
C10 C15 1.383(5) .
C11 C12 1.405(5) .
C11 H11 0.9300 .
C12 C13 1.354(5) .
C12 H12 0.9300 .
C13 C14 1.386(5) .
C13 H13 0.9300 .
C14 C15 1.378(5) .
C14 H14 0.9300 .
C15 H15 0.9300 .
O2A O2B 0.870(8) 2_666
O2A C16A 1.252(5) .
N1 C16B 1.335(8) .
N1 C16A 1.348(5) .
N1 C20B 1.376(8) .
N1 C20A 1.367(5) .
N1 H1NA 0.8558 .
N1 H1NB 0.8565 .
C16A C17A 1.458(5) .
C16A C20B 1.524(9) .
C16A H1NB 1.0800 .
C16A H22D 1.0786 .
C17A C18A 1.322(6) .
C17A C20B 1.432(11) .
C17A H17A 0.9324 .
C17A H22D 0.9613 .
C17A H22E 0.9593 .
C17A H22F 0.9229 .
C18A C20B 1.304(10) .
C18A C19 1.473(7) .
C18A H18A 0.9251 .
C18A H22F 1.3344 .
C18A H19B 1.3861 .
C19 C20A 1.310(6) .
C19 C20B 1.324(8) .
C19 C18B 1.479(9) .
C19 H19A 0.9355 .
C19 H19B 0.9161 .
C20A C18B 1.226(13) .
C20A C20B 1.360(11) .
C20A C22A 1.484(7) .
C20A C16B 1.621(10) .
C22A C18B 1.241(13) .
C22A C16B 1.643(11) .
C22A H22A 0.9644 .
C22A H22B 0.9586 .
C22A H22C 0.9622 .
C22A H17B 0.9792 .
O2B O2A 0.870(8) 2_666
O2B C16B 1.255(9) .
O2B H1NA 1.4216 .
C16B H1NA 0.9382 .
C16B H22C 1.4607 .
C18B H19A 1.4487 .
C18B H22A 1.0799 .
C18B H18B 0.9356 .

loop_
_geom_torsion_atom_site_label_1
_geom_torsion_atom_site_label_2
_geom_torsion_atom_site_label_3
_geom_torsion_atom_site_label_4
_geom_torsion
_geom_torsion_site_symmetry_1
C1 C1 C2 C3 156(33) 2_567
C1 C2 C3 O1 -81(4) .
C1 C2 C3 C4 157(4) .
C1 C2 C3 C10 36(4) .
O1 C3 C4 C9 -121.6(3) .
C2 C3 C4 C9 0.3(3) .
C10 C3 C4 C9 119.6(3) .
O1 C3 C4 C5 58.4(3) .
C2 C3 C4 C5 -179.7(2) .
C10 C3 C4 C5 -60.4(3) .
C9 C4 C5 C6 -0.6(5) .
C3 C4 C5 C6 179.4(3) .
C4 C5 C6 C7 1.1(6) .
C5 C6 C7 C8 -1.3(6) .
C6 C7 C8 C9 1.1(6) .
C5 C4 C9 C8 0.4(4) .
C3 C4 C9 C8 -179.6(2) .
C7 C8 C9 C4 -0.6(5) .
O1 C3 C10 C11 -3.7(3) .
C2 C3 C10 C11 -121.2(3) .
C4 C3 C10 C11 116.7(3) .
O1 C3 C10 C15 177.88(19) .
C2 C3 C10 C15 60.4(3) .
C4 C3 C10 C15 -61.7(3) .
C15 C10 C11 C12 0.7(4) .
C3 C10 C11 C12 -177.8(2) .
C10 C11 C12 C13 0.0(4) .
C11 C12 C13 C14 -0.6(4) .
C12 C13 C14 C15 0.4(4) .
C11 C10 C15 C14 -0.8(4) .
C3 C10 C15 C14 177.7(2) .
C13 C14 C15 C10 0.2(4) .
O2B O2A C16A N1 -2(2) 2_666
O2B O2A C16A C17A -179.0(19) 2_666
O2B O2A C16A C20B -47(7) 2_666
C16B N1 C16A O2A -24.1(16) .
C20B N1 C16A O2A -175.8(7) .
C20A N1 C16A O2A 173.3(3) .
C16B N1 C16A C17A 153.6(14) .
C20B N1 C16A C17A 1.9(7) .
C20A N1 C16A C17A -9.1(5) .
C16B N1 C16A C20B 151.7(16) .
C20A N1 C16A C20B -11.0(7) .
O2A C16A C17A C18A -175.6(3) .
N1 C16A C17A C18A 6.8(5) .
C20B C16A C17A C18A 8.7(7) .
O2A C16A C17A C20B 175.6(7) .
N1 C16A C17A C20B -1.9(7) .
C16A C17A C18A C20B -9.4(7) .
C16A C17A C18A C19 -3.9(6) .
C20B C17A C18A C19 5.6(7) .
C20B C18A C19 C20A 8.2(8) .
C17A C18A C19 C20A 2.1(6) .
C17A C18A C19 C20B -6.1(8) .
C20B C18A C19 C18B 6(4) .
C17A C18A C19 C18B 0(4) .
C20B C19 C20A C18B -171.8(11) .
C18A C19 C20A C18B -179.5(9) .
C18A C19 C20A C20B -7.6(8) .
C18B C19 C20A C20B 171.8(11) .
C20B C19 C20A N1 4.1(7) .
C18A C19 C20A N1 -3.6(5) .
C18B C19 C20A N1 175.9(9) .
C20B C19 C20A C22A -171.5(8) .
C18A C19 C20A C22A -179.1(4) .
C18B C19 C20A C22A 0.3(9) .
C20B C19 C20A C16B -48(2) .
C18A C19 C20A C16B -56(2) .
C18B C19 C20A C16B 123(2) .
C16B N1 C20A C18B -5(4) .
C16A N1 C20A C18B 168(4) .
C20B N1 C20A C18B 157(4) .
C16B N1 C20A C19 -165.8(6) .
C16A N1 C20A C19 7.8(5) .
C20B N1 C20A C19 -4.0(7) .
C16B N1 C20A C20B -161.8(9) .
C16A N1 C20A C20B 11.8(7) .
C16B N1 C20A C22A 10.2(6) .
C16A N1 C20A C22A -176.2(3) .
C20B N1 C20A C22A 171.9(8) .
C16A N1 C20A C16B 173.6(6) .
C20B N1 C20A C16B 161.8(9) .
C19 C20A C22A C18B -0.4(11) .
C20B C20A C22A C18B -118(4) .
N1 C20A C22A C18B -176.1(10) .
C16B C20A C22A C18B -167.2(11) .
C18B C20A C22A C16B 167.2(11) .
C19 C20A C22A C16B 166.8(6) .
C20B C20A C22A C16B 49(3) .
N1 C20A C22A C16B -9.0(5) .
O2A O2B C16B N1 18(4) 2_666
O2A O2B C16B C20A -6(10) 2_666
O2A O2B C16B C22A -146(2) 2_666
C16A N1 C16B O2B 18(2) .
C20B N1 C16B O2B 163.3(10) .
C20A N1 C16B O2B -176.1(11) .
C16A N1 C16B C20A -165.6(13) .
C20B N1 C16B C20A -20.6(9) .
C16A N1 C16B C22A -174.3(9) .
C20B N1 C16B C22A -29.3(12) .
C20A N1 C16B C22A -8.7(5) .
C18B C20A C16B O2B -156(7) .
C19 C20A C16B O2B 86(8) .
C20B C20A C16B O2B 43(7) .
N1 C20A C16B O2B 26(7) .
C22A C20A C16B O2B -144(7) .
C18B C20A C16B N1 178.8(9) .
C19 C20A C16B N1 60(2) .
C20B C20A C16B N1 16.9(8) .
C22A C20A C16B N1 -169.7(6) .
C18B C20A C16B C22A -11.5(10) .
C19 C20A C16B C22A -129.8(19) .
C20B C20A C16B C22A -173.3(7) .
N1 C20A C16B C22A 169.7(6) .
C18B C22A C16B O2B -175.2(13) .
C20A C22A C16B O2B 173.7(14) .
C18B C22A C16B N1 19.8(13) .
C20A C22A C16B N1 8.7(5) .
C18B C22A C16B C20A 11.1(10) .
C19 C20A C18B C22A 179.7(9) .
C20B C20A C18B C22A 170.5(9) .
N1 C20A C18B C22A 17(5) .
C16B C20A C18B C22A 12.8(11) .
C20B C20A C18B C19 -9.2(12) .
N1 C20A C18B C19 -162(4) .
C22A C20A C18B C19 -179.7(9) .
C16B C20A C18B C19 -166.9(6) .
C16B C22A C18B C20A -12.4(11) .
C20A C22A C18B C19 0.4(10) .
C16B C22A C18B C19 -12(2) .
C20B C19 C18B C20A 7.9(10) .
C18A C19 C18B C20A 2(4) .
C20A C19 C18B C22A -0.4(12) .
C20B C19 C18B C22A 7(2) .
C18A C19 C18B C22A 2(5) .
C17A C18A C20B C19 174.4(7) .
C17A C18A C20B C20A 165.7(14) .
C19 C18A C20B C20A -8.7(9) .
C17A C18A C20B N1 52(4) .
C19 C18A C20B N1 -123(4) .
C19 C18A C20B C17A -174.4(7) .
C17A C18A C20B C16A 8.7(7) .
C19 C18A C20B C16A -165.7(13) .
C20A C19 C20B C18A -171.7(8) .
C18B C19 C20B C18A -178.7(8) .
C18A C19 C20B C20A 171.7(8) .
C18B C19 C20B C20A -7.0(9) .
C20A C19 C20B N1 -4.0(7) .
C18A C19 C20B N1 167.7(14) .
C18B C19 C20B N1 -11.0(15) .
C20A C19 C20B C17A -165.9(14) .
C18A C19 C20B C17A 5.8(7) .
C18B C19 C20B C17A -172.9(11) .
C20A C19 C20B C16A -62(4) .
C18A C19 C20B C16A 110(4) .
C18B C19 C20B C16A -69(4) .
C18B C20A C20B C18A 20(2) .
C19 C20A C20B C18A 9.5(9) .
N1 C20A C20B C18A -166.4(15) .
C22A C20A C20B C18A 132(3) .
C16B C20A C20B C18A 178.2(11) .
C18B C20A C20B C19 10.1(13) .
N1 C20A C20B C19 -176.0(7) .
C22A C20A C20B C19 122(3) .
C16B C20A C20B C19 168.7(6) .
C18B C20A C20B N1 -173.9(11) .
C19 C20A C20B N1 176.0(7) .
C22A C20A C20B N1 -62(4) .
C16B C20A C20B N1 -15.3(7) .
C18B C20A C20B C17A 122(3) .
C19 C20A C20B C17A 112(4) .
N1 C20A C20B C17A -64(3) .
C22A C20A C20B C17A -126(5) .
C16B C20A C20B C17A -79(4) .
C18B C20A C20B C16A 176.9(11) .
C19 C20A C20B C16A 166.8(12) .
N1 C20A C20B C16A -9.2(5) .
C22A C20A C20B C16A -71(4) .
C16B C20A C20B C16A -24.5(12) .
C16B N1 C20B C18A 144(4) .
C16A N1 C20B C18A -48(4) .
C20A N1 C20B C18A 121(4) .
C16B N1 C20B C19 27.0(16) .
C16A N1 C20B C19 -165.9(12) .
C20A N1 C20B C19 3.9(7) .
C16B N1 C20B C20A 23.1(10) .
C16A N1 C20B C20A -169.8(6) .
C16B N1 C20B C17A -169.1(8) .
C16A N1 C20B C17A -1.9(7) .
C20A N1 C20B C17A 167.8(12) .
C16B N1 C20B C16A -167.2(8) .
C20A N1 C20B C16A 169.8(6) .
C16A C17A C20B C18A 170.9(7) .
C18A C17A C20B C19 -6.4(8) .
C16A C17A C20B C19 164.4(14) .
C18A C17A C20B C20A -111(4) .
C16A C17A C20B C20A 60(3) .
C18A C17A C20B N1 -169.0(13) .
C16A C17A C20B N1 1.9(7) .
C18A C17A C20B C16A -170.9(7) .
O2A C16A C20B C18A -143(5) .
N1 C16A C20B C18A 169.4(13) .
C17A C16A C20B C18A -8.6(7) .
O2A C16A C20B C19 113(7) .
N1 C16A C20B C19 65(4) .
C17A C16A C20B C19 -113(4) .
O2A C16A C20B C20A 58(7) .
N1 C16A C20B C20A 9.7(6) .
C17A C16A C20B C20A -168.2(12) .
O2A C16A C20B N1 48(6) .
C17A C16A C20B N1 -177.9(7) .
O2A C16A C20B C17A -134(6) .
N1 C16A C20B C17A 177.9(7) .
